data_4030245
loop_
_publ_author_name
'Louer, M.'
'Louer, D.'
'Lopez Delgado, A.'
'Garcia Martinez, O.'

_publ_section_title
;
 The structures of lanthanum hydroxide nitrates investigated by the
 Rietveld profile refinement technique
;
_journal_name_full 'European Journal of Solid State and Inorganic Chemistry'
_journal_page_first 241
_journal_page_last 253
_journal_volume 26
_journal_year 1989
_chemical_formula_sum 'H4 La N O6'
_chemical_formula_weight 252.94
_space_group_IT_number 12
_symmetry_cell_setting monoclinic
_symmetry_Int_Tables_number 12
_symmetry_space_group_name_Hall '-C 2y'
_symmetry_space_group_name_H-M 'C 1 2/m 1'
_cell_angle_alpha 90
_cell_angle_beta 114.15(1)
_cell_angle_gamma 90
_cell_formula_units_Z 4
_cell_length_a 21.192(2)
_cell_length_b 3.9899(6)
_cell_length_c 6.4048(8)
_cell_volume 494.15(11)
_diffrn_ambient_temperature 293
_diffrn_radiation_probe x-ray
_diffrn_radiation_type CuK\a
_diffrn_radiation_wavelength 1.5405981
_pd_proc_ls_prof_R_factor 0.067
_pd_proc_ls_prof_wR_expected 0.063
_pd_proc_ls_prof_wR_factor 0.083
_refine_ls_number_parameters 30
_refine_ls_number_reflns 216
_refine_ls_R_factor_gt 0.068
_refine_ls_R_I_factor 0.088
_cod_data_source_file EJSSIC-1989-26-241-253-2.cif
_cod_data_source_block La(OH)2NO3-H2O
_cod_original_sg_symbol_H-M 'C 2/m'
_cod_database_code 4030245

loop_
_symmetry_equiv_pos_site_id
_symmetry_equiv_pos_as_xyz
1 x,y,z
2 -x,y,-z
3 -x,-y,-z
4 x,-y,z
5 1/2+x,1/2+y,z
6 1/2-x,1/2+y,-z
7 1/2-x,1/2-y,-z
8 1/2+x,1/2-y,z

loop_
_atom_site_label
_atom_site_type_symbol
_atom_site_thermal_displace_type
_atom_site_fract_x
_atom_site_fract_y
_atom_site_fract_z
_atom_site_occupancy
_atom_site_U_iso_or_equiv
La La Uiso 0.20720(10) 0.00000 0.1894(4) 1.000 0.0253
O1 O Uiso 0.1310(10) 0.50000 0.257(3) 1.000 0.0253
OH1 O Uiso 0.2827(8) 0.50000 0.4021(3) 1.000 0.0253
O2 O Uiso 0.086(2) 0.50000 0.517(8) 0.500 0.0253
OH2 O Uiso 0.1923(9) 0.50000 -0.081(3) 1.000 0.0253
O3 O Uiso 0.012(3) 0.50000 0.149(7) 0.500 0.0253
OW O Uiso 0.0800(10) 0.00000 -0.138(3) 1.000 0.0253
O4 O Uiso 0.049(2) 0.230(10) 0.329(3) 0.500 0.0253
N N Uiso 0.081(2) 0.50000 0.338(6) 1.000 0.0253

loop_
_atom_type_symbol
_atom_type_description
_atom_type_scat_dispersion_real
_atom_type_scat_dispersion_imag
_atom_type_scat_source
La La -1.4094 9.0376 ' International Tables Vol C Tables 4.2.6.8 and 6.1.1.4'
N N 0.0311 0.0180 ' International Tables Vol C Tables 4.2.6.8 and 6.1.1.4'
O O 0.0492 0.0322 ' International Tables Vol C Tables 4.2.6.8 and 6.1.1.4'

loop_
_geom_angle_atom_site_label_1
_geom_angle_atom_site_label_2
_geom_angle_atom_site_label_3
_geom_angle
_geom_angle_site_symmetry_1
_geom_angle_site_symmetry_3
_geom_angle_publ_flag
O1 La OH1 68.1(5) . . yes
O1 La OH2 67.7(5) . . yes
O1 La OW 69.3(5) . . yes
O1 La O1 94.8(5) . 1_545 yes
O1 La OH1 140.2(4) . 1_545 yes
O1 La OH2 139.5(6) . 1_545 yes
O1 La OH2 132.6(4) . 6_545 yes
O1 La OH1 68.9(4) . 6_546 yes
OH1 La OH2 68.5(3) . . yes
OH1 La OW 129.0(2) . . yes
O1 La OH1 140.2(4) 1_545 . yes
OH1 La OH1 101.8(3) . 1_545 yes
OH1 La OH2 146.7(6) . 1_545 yes
OH1 La OH2 74.4(4) . 6_545 yes
OH1 La OH1 71.5(3) . 6_546 yes
OH2 La OW 70.3(5) . . yes
O1 La OH2 139.5(6) 1_545 . yes
OH1 La OH2 146.7(6) 1_545 . yes
OH2 La OH2 101.6(4) . 1_545 yes
OH2 La OH2 72.3(5) . 6_545 yes
OH1 La OH2 129.0(3) 6_546 . yes
O1 La OW 69.3(5) 1_545 . yes
OH1 La OW 129.0(2) 1_545 . yes
OH2 La OW 70.3(5) 1_545 . yes
OH2 La OW 119.1(6) 6_545 . yes
OH1 La OW 116.4(6) 6_546 . yes
O1 La OH1 68.1(5) 1_545 1_545 yes
O1 La OH2 67.7(5) 1_545 1_545 yes
O1 La OH2 132.6(4) 1_545 6_545 yes
O1 La OH1 68.9(4) 1_545 6_546 yes
OH1 La OH2 68.5(3) 1_545 1_545 yes
OH1 La OH2 74.4(4) 1_545 6_545 yes
OH1 La OH1 71.5(3) 1_545 6_546 yes
OH2 La OH2 72.3(5) 1_545 6_545 yes
OH1 La OH2 129.0(3) 6_546 1_545 yes
OH1 La OH2 124.4(6) 6_546 6_545 yes
La O1 N 132.1(4) . . yes
La O1 La 94.8(7) . 1_565 yes
La O1 N 132.1(4) 1_565 . yes
La OH1 La 101.8(4) . 1_565 yes
La OH1 La 108.6(4) . 6_556 yes
La OH1 La 108.6(4) 1_565 6_556 yes
O4 O2 N 53(2) . . yes
O4 O2 O4 87(3) . 4_565 yes
O4 O2 N 53(2) 4_565 . yes
La OH2 La 101.6(6) . 1_565 yes
La OH2 La 107.7(6) . 6_555 yes
La OH2 La 107.7(6) 1_565 6_555 yes
O4 O3 N 50(2) . . yes
O4 O3 O4 89(3) . 4_565 yes
O4 O3 N 50(2) 4_565 . yes
O2 O4 O3 92(3) . . yes
O2 O4 N 45(2) . . yes
O3 O4 N 62(3) . . yes
O1 N O2 130(4) . . yes
O1 N O3 111(3) . . yes
O1 N O4 118(3) . . yes
O1 N O4 118(3) . 4_565 yes
O2 N O3 120(5) . . yes
O2 N O4 83(3) . . yes
O2 N O4 83(3) . 4_565 yes
O3 N O4 68(2) . . yes
O3 N O4 68(2) . 4_565 yes
O4 N O4 117(4) . 4_565 yes

loop_
_geom_bond_atom_site_label_1
_geom_bond_atom_site_label_2
_geom_bond_distance
_geom_bond_site_symmetry_2
_geom_bond_publ_flag
La O1 2.711(15) . yes
La OH1 2.571(7) . yes
La OH2 2.575(11) . yes
La OW 2.65(2) . yes
La O1 2.711(15) 1_545 yes
La OH1 2.571(7) 1_545 yes
La OH2 2.575(11) 1_545 yes
La OH2 2.50(2) 6_545 yes
La OH1 2.536(6) 6_546 yes
O1 N 1.36(5) . yes
O2 O4 1.57(5) . yes
O2 N 1.11(6) . yes
O2 O4 1.57(5) 4_565 yes
O3 O4 1.54(4) . yes
O3 N 1.47(7) . yes
O3 O4 1.54(4) 4_565 yes
O4 N 1.26(5) . yes

loop_
_geom_torsion_atom_site_label_1
_geom_torsion_atom_site_label_2
_geom_torsion_atom_site_label_3
_geom_torsion_atom_site_label_4
_geom_torsion
_geom_torsion_site_symmetry_1
_geom_torsion_site_symmetry_3
_geom_torsion_site_symmetry_4
_geom_torsion_publ_flag
OH1 La O1 N -132(3) . . . no
OH2 La O1 N 153(3) . . . no
OW La O1 N 77(2) . . . no
La O1 N O2 82.7(18) . . . no
La O1 N O3 -97.3(18) . . . no
La O1 N O4 -22(4) . . . no
N O2 O4 O3 -46(4) . . . no
O4 O2 O4 O3 -1(4) 4_565 . . no
O4 O2 O4 N 44(3) 4_565 . . no
O4 O2 N O1 -121(2) . . . no
O4 O2 N O3 60(2) . . . no
O4 O2 N O4 119(4) . . 4_565 no
O4 O2 N O4 -119(4) 4_565 . . no
O4 O2 O4 O3 1(4) . 4_565 . no
O4 O2 O4 N -44(3) . 4_565 . no
N O3 O4 O2 35(3) . . . no
O4 O3 O4 O2 1(4) 4_565 . . no
O4 O3 O4 N -33(3) 4_565 . . no
O4 O3 N O1 113(2) . . . no
O4 O3 N O2 -67(2) . . . no
O4 O3 N O4 -134(4) . . 4_565 no
O4 O3 N O4 134(4) 4_565 . . no
O4 O3 O4 O2 -1(4) . 4_565 . no
O4 O3 O4 N 33(3) . 4_565 . no
O2 O4 N O1 131(5) . . . no
O2 O4 N O3 -126(4) . . . no
O2 O4 N O4 -78(4) . . 4_565 no
O3 O4 N O1 -103(4) . . . no
O3 O4 N O2 126(4) . . . no
O3 O4 N O4 49(3) . . 4_565 no
